data_4118274
loop_
_publ_author_name
'Chen Cheng'
'Maurice Brookhart'

_publ_contact_author_name
;
;
_publ_section_title
;
 Iridium-Catalyzed Reduction of Secondary Amides to Secondary Amines and
 Imines by Diethylsilane
;
_journal_name_full 'Journal of the American Chemical Society'
_journal_page_first 11304
_journal_page_last 11307
_journal_paper_doi 10.1021/ja304547s
_journal_volume 134
_journal_year 2012
_chemical_formula_moiety 'C32 H74 Ir2 Si4'
_chemical_formula_sum 'C32 H74 Ir2 Si4'
_chemical_formula_weight 955.67
_chemical_name_systematic
;
 ? 
;
_space_group_crystal_system triclinic
_space_group_IT_number 2
_space_group_name_Hall '-P 1'
_space_group_name_H-M_alt 'P -1'
_symmetry_space_group_name_Hall '-P 1'
_symmetry_space_group_name_H-M 'P -1'
_atom_sites_solution_hydrogens geom
_atom_sites_solution_primary iterative
_atom_sites_solution_secondary difmap
_audit_creation_date 2012-04-23
_audit_creation_method
;
  Olex2 1.2-beta
  (compiled Mar 20 2012 17:37:33, GUI svn.r4124)
;
_cell_angle_alpha 89.195(3)
_cell_angle_beta 67.717(3)
_cell_angle_gamma 77.097(3)
_cell_formula_units_Z 1
_cell_length_a 9.0957(4)
_cell_length_b 10.3988(4)
_cell_length_c 11.9486(5)
_cell_measurement_reflns_used 4763
_cell_measurement_temperature 100
_cell_measurement_theta_max 66.60
_cell_measurement_theta_min 4.38
_cell_volume 1016.22(8)
_computing_molecular_graphics
;
O. V. Dolomanov, L. J. Bourhis, R. J. Gildea, J. A. K. Howard and H. Puschmann,
OLEX2: a complete structure solution, refinement and analysis program.
J. Appl. Cryst. (2009). 42, 339-341.
;
_computing_publication_material
;
O. V. Dolomanov, L. J. Bourhis, R. J. Gildea, J. A. K. Howard and H. Puschmann,
OLEX2: a complete structure solution, refinement and analysis program.
J. Appl. Cryst. (2009). 42, 339-341.
;
_computing_structure_refinement
;
XL, G.M. Sheldrick, Acta Cryst.
(2008). A64, 112-122
;
_computing_structure_solution
;
olex2.solve (L.J. Bourhis, O.V. Dolomanov, R.J. Gildea, J.A.K. Howard,
H. Puschmann, in preparation, 2011)
;
_diffrn_ambient_temperature 100
_diffrn_detector_area_resol_mean 8
_diffrn_measured_fraction_theta_full 0.997
_diffrn_measured_fraction_theta_max 0.997
_diffrn_measurement_device_type 'Bruker SMART APEX CCD area detector'
_diffrn_measurement_method '\w and \f scans'
_diffrn_radiation_monochromator graphite
_diffrn_radiation_type CuK\a
_diffrn_radiation_wavelength 1.54184
_diffrn_reflns_av_R_equivalents 0.0000
_diffrn_reflns_av_unetI/netI 0.0507
_diffrn_reflns_limit_h_max 10
_diffrn_reflns_limit_h_min -9
_diffrn_reflns_limit_k_max 12
_diffrn_reflns_limit_k_min -12
_diffrn_reflns_limit_l_max 14
_diffrn_reflns_limit_l_min 0
_diffrn_reflns_number 3592
_diffrn_reflns_theta_full 66.77
_diffrn_reflns_theta_max 66.77
_diffrn_reflns_theta_min 4.01
_diffrn_source 'sealed tube'
_diffrn_source_current 40.0
_diffrn_source_power 1.6
_diffrn_source_voltage 40.0
_diffrn_standards_number 0
_exptl_absorpt_coefficient_mu 13.738
_exptl_absorpt_correction_T_max 0.7528
_exptl_absorpt_correction_T_min 0.4989
_exptl_absorpt_correction_type multi-scan
_exptl_absorpt_process_details
;
SADABS-2008/1 (Bruker,2008) was used for absorption correction.
R(int) was 0.1138 before and 0.0764 after correction.
The Ratio of minimum to maximum transmission is 0.6627.
The \l/2 correction factor is Not present.
;
_exptl_crystal_colour 'clear orange'
_exptl_crystal_colour_lustre clear
_exptl_crystal_colour_primary orange
_exptl_crystal_density_diffrn 1.562
_exptl_crystal_description plate
_exptl_crystal_F_000 476
_exptl_crystal_size_max 0.221
_exptl_crystal_size_mid 0.22
_exptl_crystal_size_min 0.05
_refine_diff_density_max 3.898
_refine_diff_density_min -1.533
_refine_diff_density_rms 0.246
_refine_ls_extinction_method none
_refine_ls_goodness_of_fit_ref 1.062
_refine_ls_hydrogen_treatment constr
_refine_ls_matrix_type full
_refine_ls_number_parameters 184
_refine_ls_number_reflns 3592
_refine_ls_number_restraints 0
_refine_ls_restrained_S_all 1.062
_refine_ls_R_factor_all 0.0552
_refine_ls_R_factor_gt 0.0498
_refine_ls_shift/su_max 0.000
_refine_ls_shift/su_mean 0.000
_refine_ls_structure_factor_coef Fsqd
_refine_ls_weighting_details 'calc w=1/[\s^2^(Fo^2^)+(0.0884P)^2^+3.8998P] where P=(Fo^2^+2Fc^2^)/3'
_refine_ls_weighting_scheme calc
_refine_ls_wR_factor_gt 0.1286
_refine_ls_wR_factor_ref 0.1318
_reflns_number_gt 3263
_reflns_number_total 3592
_reflns_threshold_expression >2sigma(I)
_cod_data_source_file ja304547s_si_002.cif
_cod_data_source_block x1203015
_cod_original_cell_volume 1016.22(7)
_cod_database_code 4118274

loop_
_space_group_symop_id
_space_group_symop_operation_xyz
1 'x, y, z'
2 '-x, -y, -z'

loop_
_atom_site_label
_atom_site_type_symbol
_atom_site_fract_x
_atom_site_fract_y
_atom_site_fract_z
_atom_site_U_iso_or_equiv
_atom_site_adp_type
_atom_site_occupancy
_atom_site_symmetry_multiplicity
_atom_site_calc_flag
_atom_site_refinement_flags
Ir1 Ir 0.99597(4) 0.08339(3) 0.90263(3) 0.02353(16) Uani 1 1 d .
Si1 Si 0.9966(3) 0.2445(2) 0.7558(2) 0.0269(5) Uani 1 1 d .
H1 H 0.9833 0.3303 0.7994 0.032 Uiso 1 1 calc R
Si2 Si 0.9639(3) 0.1539(2) 1.1065(2) 0.0233(4) Uani 1 1 d .
C1 C 0.8047(11) 0.2684(8) 0.7183(8) 0.0313(19) Uani 1 1 d .
C2 C 0.6555(13) 0.2943(14) 0.8382(11) 0.055(3) Uani 1 1 d .
H2A H 0.6628 0.2184 0.8871 0.083 Uiso 1 1 calc R
H2B H 0.5558 0.3068 0.8216 0.083 Uiso 1 1 calc R
H2C H 0.6522 0.3740 0.8827 0.083 Uiso 1 1 calc R
C3 C 0.7845(15) 0.3854(12) 0.6431(11) 0.052(3) Uani 1 1 d .
H3A H 0.7942 0.4642 0.6812 0.078 Uiso 1 1 calc R
H3B H 0.6766 0.4016 0.6385 0.078 Uiso 1 1 calc R
H3C H 0.8696 0.3656 0.5611 0.078 Uiso 1 1 calc R
C4 C 0.7983(15) 0.1439(11) 0.6526(12) 0.051(3) Uani 1 1 d .
H4A H 0.8933 0.1218 0.5756 0.077 Uiso 1 1 calc R
H4B H 0.6978 0.1614 0.6367 0.077 Uiso 1 1 calc R
H4C H 0.7998 0.0696 0.7039 0.077 Uiso 1 1 calc R
C5 C 1.2006(10) 0.2237(9) 0.6171(8) 0.0294(18) Uani 1 1 d .
C6 C 1.2019(14) 0.3498(11) 0.5489(11) 0.051(3) Uani 1 1 d .
H6A H 1.1330 0.3539 0.5021 0.076 Uiso 1 1 calc R
H6B H 1.3141 0.3485 0.4937 0.076 Uiso 1 1 calc R
H6C H 1.1595 0.4274 0.6073 0.076 Uiso 1 1 calc R
C7 C 1.2324(18) 0.1074(12) 0.5300(11) 0.065(4) Uani 1 1 d .
H7A H 1.2362 0.0259 0.5721 0.097 Uiso 1 1 calc R
H7B H 1.3371 0.1009 0.4618 0.097 Uiso 1 1 calc R
H7C H 1.1444 0.1199 0.4997 0.097 Uiso 1 1 calc R
C8 C 1.3388(14) 0.2052(15) 0.6629(11) 0.060(3) Uani 1 1 d .
H8A H 1.3100 0.2729 0.7287 0.090 Uiso 1 1 calc R
H8B H 1.4395 0.2137 0.5963 0.090 Uiso 1 1 calc R
H8C H 1.3558 0.1172 0.6930 0.090 Uiso 1 1 calc R
C9 C 0.7534(11) 0.2628(9) 1.2061(8) 0.0316(19) Uani 1 1 d .
C10 C 0.6221(12) 0.2122(11) 1.1833(11) 0.045(2) Uani 1 1 d .
H10A H 0.6390 0.2168 1.0974 0.068 Uiso 1 1 calc R
H10B H 0.5142 0.2670 1.2334 0.068 Uiso 1 1 calc R
H10C H 0.6284 0.1203 1.2042 0.068 Uiso 1 1 calc R
C11 C 0.7409(13) 0.4066(9) 1.1712(10) 0.043(2) Uani 1 1 d .
H11A H 0.8104 0.4465 1.1987 0.065 Uiso 1 1 calc R
H11B H 0.6272 0.4570 1.2097 0.065 Uiso 1 1 calc R
H11C H 0.7770 0.4077 1.0829 0.065 Uiso 1 1 calc R
C12 C 0.7173(13) 0.2627(11) 1.3418(9) 0.044(2) Uani 1 1 d .
H12A H 0.7265 0.1716 1.3656 0.067 Uiso 1 1 calc R
H12B H 0.6064 0.3153 1.3874 0.067 Uiso 1 1 calc R
H12C H 0.7961 0.3010 1.3593 0.067 Uiso 1 1 calc R
C13 C 1.1464(11) 0.2119(9) 1.1108(8) 0.0304(18) Uani 1 1 d .
C14 C 1.1784(13) 0.3309(9) 1.0376(10) 0.040(2) Uani 1 1 d .
H14A H 1.1861 0.3119 0.9552 0.060 Uiso 1 1 calc R
H14B H 1.2812 0.3491 1.0340 0.060 Uiso 1 1 calc R
H14C H 1.0884 0.4082 1.0766 0.060 Uiso 1 1 calc R
C15 C 1.3000(12) 0.0980(10) 1.0568(11) 0.044(2) Uani 1 1 d .
H15A H 1.2869 0.0229 1.1072 0.066 Uiso 1 1 calc R
H15B H 1.3958 0.1280 1.0545 0.066 Uiso 1 1 calc R
H15C H 1.3150 0.0706 0.9742 0.066 Uiso 1 1 calc R
C16 C 1.1248(13) 0.2464(11) 1.2424(10) 0.044(2) Uani 1 1 d .
H16A H 1.0219 0.3126 1.2826 0.066 Uiso 1 1 calc R
H16B H 1.2162 0.2822 1.2413 0.066 Uiso 1 1 calc R
H16C H 1.1225 0.1664 1.2867 0.066 Uiso 1 1 calc R

loop_
_atom_site_aniso_label
_atom_site_aniso_U_11
_atom_site_aniso_U_22
_atom_site_aniso_U_33
_atom_site_aniso_U_23
_atom_site_aniso_U_13
_atom_site_aniso_U_12
Ir1 0.0187(2) 0.0272(2) 0.0251(2) 0.00925(13) -0.00879(15) -0.00606(14)
Si1 0.0253(12) 0.0288(11) 0.0244(11) 0.0093(8) -0.0093(9) -0.0029(9)
Si2 0.0188(11) 0.0251(10) 0.0267(11) 0.0033(8) -0.0089(8) -0.0063(8)
C1 0.025(5) 0.028(4) 0.035(5) 0.010(3) -0.009(4) -0.001(3)
C2 0.027(5) 0.088(9) 0.047(6) 0.027(6) -0.016(5) -0.007(5)
C3 0.044(6) 0.062(7) 0.064(7) 0.034(6) -0.034(6) -0.017(5)
C4 0.051(7) 0.053(6) 0.074(8) 0.015(6) -0.048(6) -0.020(5)
C5 0.012(4) 0.043(5) 0.032(4) 0.011(4) -0.007(3) -0.007(3)
C6 0.034(6) 0.054(6) 0.051(6) 0.025(5) -0.003(5) -0.008(5)
C7 0.065(9) 0.055(7) 0.047(7) -0.007(5) 0.008(6) -0.015(6)
C8 0.028(6) 0.108(11) 0.045(6) 0.022(6) -0.017(5) -0.014(6)
C9 0.024(5) 0.036(5) 0.034(5) 0.006(4) -0.010(4) -0.007(4)
C10 0.025(5) 0.048(6) 0.058(7) -0.007(5) -0.009(4) -0.010(4)
C11 0.038(6) 0.030(5) 0.047(6) 0.005(4) -0.008(4) 0.005(4)
C12 0.034(6) 0.058(6) 0.030(5) -0.001(4) -0.005(4) 0.000(5)
C13 0.020(4) 0.034(4) 0.029(4) 0.003(3) -0.003(3) -0.003(3)
C14 0.032(5) 0.035(5) 0.057(6) 0.009(4) -0.018(5) -0.015(4)
C15 0.024(5) 0.047(6) 0.060(7) 0.001(5) -0.018(5) -0.003(4)
C16 0.033(5) 0.059(6) 0.044(6) -0.012(5) -0.021(4) -0.004(5)

loop_
_atom_type_symbol
_atom_type_description
_atom_type_scat_dispersion_real
_atom_type_scat_dispersion_imag
_atom_type_scat_source
C C 0.0181 0.0091 'International Tables Vol C Tables 4.2.6.8 and 6.1.1.4'
H H 0.0000 0.0000 'International Tables Vol C Tables 4.2.6.8 and 6.1.1.4'
Ir Ir -4.7710 6.5667 'International Tables Vol C Tables 4.2.6.8 and 6.1.1.4'
Si Si 0.2541 0.3302 'International Tables Vol C Tables 4.2.6.8 and 6.1.1.4'

loop_
_geom_angle_atom_site_label_1
_geom_angle_atom_site_label_2
_geom_angle_atom_site_label_3
_geom_angle
_geom_angle_site_symmetry_1
_geom_angle_site_symmetry_3
Si1 Ir1 Ir1 172.17(6) . 2_757
Si1 Ir1 Si2 133.45(8) . 2_757
Si1 Ir1 Si2 119.71(8) . .
Si2 Ir1 Ir1 52.85(5) . 2_757
Si2 Ir1 Ir1 53.90(5) 2_757 2_757
Si2 Ir1 Si2 106.75(6) 2_757 .
Ir1 Si1 H1 104.6 . .
C1 Si1 Ir1 111.3(3) . .
C1 Si1 H1 104.6 . .
C1 Si1 C5 115.2(4) . .
C5 Si1 Ir1 115.1(3) . .
C5 Si1 H1 104.6 . .
Ir1 Si2 Ir1 73.25(6) 2_757 .
C9 Si2 Ir1 115.9(3) . .
C9 Si2 Ir1 119.3(3) . 2_757
C13 Si2 Ir1 113.6(3) . .
C13 Si2 Ir1 113.3(3) . 2_757
C13 Si2 C9 115.0(4) . .
C2 C1 Si1 107.8(7) . .
C2 C1 C4 106.2(9) . .
C3 C1 Si1 113.3(7) . .
C3 C1 C2 107.7(8) . .
C3 C1 C4 108.4(9) . .
C4 C1 Si1 113.1(6) . .
C1 C2 H2A 109.5 . .
C1 C2 H2B 109.5 . .
C1 C2 H2C 109.5 . .
H2A C2 H2B 109.5 . .
H2A C2 H2C 109.5 . .
H2B C2 H2C 109.5 . .
C1 C3 H3A 109.5 . .
C1 C3 H3B 109.5 . .
C1 C3 H3C 109.5 . .
H3A C3 H3B 109.5 . .
H3A C3 H3C 109.5 . .
H3B C3 H3C 109.5 . .
C1 C4 H4A 109.5 . .
C1 C4 H4B 109.5 . .
C1 C4 H4C 109.5 . .
H4A C4 H4B 109.5 . .
H4A C4 H4C 109.5 . .
H4B C4 H4C 109.5 . .
C6 C5 Si1 110.2(6) . .
C7 C5 Si1 112.7(7) . .
C7 C5 C6 109.0(9) . .
C7 C5 C8 109.5(10) . .
C8 C5 Si1 108.3(7) . .
C8 C5 C6 107.1(9) . .
C5 C6 H6A 109.5 . .
C5 C6 H6B 109.5 . .
C5 C6 H6C 109.5 . .
H6A C6 H6B 109.5 . .
H6A C6 H6C 109.5 . .
H6B C6 H6C 109.5 . .
C5 C7 H7A 109.5 . .
C5 C7 H7B 109.5 . .
C5 C7 H7C 109.5 . .
H7A C7 H7B 109.5 . .
H7A C7 H7C 109.5 . .
H7B C7 H7C 109.5 . .
C5 C8 H8A 109.5 . .
C5 C8 H8B 109.5 . .
C5 C8 H8C 109.5 . .
H8A C8 H8B 109.5 . .
H8A C8 H8C 109.5 . .
H8B C8 H8C 109.5 . .
C10 C9 Si2 108.6(6) . .
C10 C9 C11 108.0(9) . .
C10 C9 C12 108.2(8) . .
C11 C9 Si2 110.1(6) . .
C12 C9 Si2 113.6(7) . .
C12 C9 C11 108.2(8) . .
C9 C10 H10A 109.5 . .
C9 C10 H10B 109.5 . .
C9 C10 H10C 109.5 . .
H10A C10 H10B 109.5 . .
H10A C10 H10C 109.5 . .
H10B C10 H10C 109.5 . .
C9 C11 H11A 109.5 . .
C9 C11 H11B 109.5 . .
C9 C11 H11C 109.5 . .
H11A C11 H11B 109.5 . .
H11A C11 H11C 109.5 . .
H11B C11 H11C 109.5 . .
C9 C12 H12A 109.5 . .
C9 C12 H12B 109.5 . .
C9 C12 H12C 109.5 . .
H12A C12 H12B 109.5 . .
H12A C12 H12C 109.5 . .
H12B C12 H12C 109.5 . .
C14 C13 Si2 112.9(7) . .
C14 C13 C15 107.8(8) . .
C14 C13 C16 108.8(8) . .
C15 C13 Si2 108.6(6) . .
C15 C13 C16 107.1(8) . .
C16 C13 Si2 111.4(6) . .
C13 C14 H14A 109.5 . .
C13 C14 H14B 109.5 . .
C13 C14 H14C 109.5 . .
H14A C14 H14B 109.5 . .
H14A C14 H14C 109.5 . .
H14B C14 H14C 109.5 . .
C13 C15 H15A 109.5 . .
C13 C15 H15B 109.5 . .
C13 C15 H15C 109.5 . .
H15A C15 H15B 109.5 . .
H15A C15 H15C 109.5 . .
H15B C15 H15C 109.5 . .
C13 C16 H16A 109.5 . .
C13 C16 H16B 109.5 . .
C13 C16 H16C 109.5 . .
H16A C16 H16B 109.5 . .
H16A C16 H16C 109.5 . .
H16B C16 H16C 109.5 . .

loop_
_geom_bond_atom_site_label_1
_geom_bond_atom_site_label_2
_geom_bond_distance
_geom_bond_site_symmetry_2
Ir1 Ir1 2.8959(6) 2_757
Ir1 Si1 2.408(2) .
Ir1 Si2 2.444(2) .
Ir1 Si2 2.411(2) 2_757
Si1 H1 1.0000 .
Si1 C1 1.924(10) .
Si1 C5 1.933(9) .
Si2 Ir1 2.411(2) 2_757
Si2 C9 1.925(9) .
Si2 C13 1.906(10) .
C1 C2 1.530(13) .
C1 C3 1.521(13) .
C1 C4 1.547(14) .
C2 H2A 0.9800 .
C2 H2B 0.9800 .
C2 H2C 0.9800 .
C3 H3A 0.9800 .
C3 H3B 0.9800 .
C3 H3C 0.9800 .
C4 H4A 0.9800 .
C4 H4B 0.9800 .
C4 H4C 0.9800 .
C5 C6 1.534(13) .
C5 C7 1.510(15) .
C5 C8 1.526(13) .
C6 H6A 0.9800 .
C6 H6B 0.9800 .
C6 H6C 0.9800 .
C7 H7A 0.9800 .
C7 H7B 0.9800 .
C7 H7C 0.9800 .
C8 H8A 0.9800 .
C8 H8B 0.9800 .
C8 H8C 0.9800 .
C9 C10 1.520(13) .
C9 C11 1.538(13) .
C9 C12 1.527(13) .
C10 H10A 0.9800 .
C10 H10B 0.9800 .
C10 H10C 0.9800 .
C11 H11A 0.9800 .
C11 H11B 0.9800 .
C11 H11C 0.9800 .
C12 H12A 0.9800 .
C12 H12B 0.9800 .
C12 H12C 0.9800 .
C13 C14 1.522(13) .
C13 C15 1.539(12) .
C13 C16 1.546(13) .
C14 H14A 0.9800 .
C14 H14B 0.9800 .
C14 H14C 0.9800 .
C15 H15A 0.9800 .
C15 H15B 0.9800 .
C15 H15C 0.9800 .
C16 H16A 0.9800 .
C16 H16B 0.9800 .
C16 H16C 0.9800 .

loop_
_geom_torsion_atom_site_label_1
_geom_torsion_atom_site_label_2
_geom_torsion_atom_site_label_3
_geom_torsion_atom_site_label_4
_geom_torsion
_geom_torsion_site_symmetry_1
_geom_torsion_site_symmetry_4
Ir1 Ir1 Si1 C1 -129.2(5) 2_757 .
Ir1 Ir1 Si1 C5 97.2(5) 2_757 .
Ir1 Ir1 Si2 C9 -115.0(3) 2_757 .
Ir1 Ir1 Si2 C13 108.6(3) 2_757 .
Ir1 Si1 C1 C2 51.0(7) . .
Ir1 Si1 C1 C3 170.1(7) . .
Ir1 Si1 C1 C4 -66.1(8) . .
Ir1 Si1 C5 C6 -164.8(7) . .
Ir1 Si1 C5 C7 73.2(9) . .
Ir1 Si1 C5 C8 -48.0(8) . .
Ir1 Si2 C9 C10 -46.0(8) 2_757 .
Ir1 Si2 C9 C10 38.6(8) . .
Ir1 Si2 C9 C11 -79.5(7) . .
Ir1 Si2 C9 C11 -164.1(6) 2_757 .
Ir1 Si2 C9 C12 159.0(6) . .
Ir1 Si2 C9 C12 74.4(8) 2_757 .
Ir1 Si2 C13 C14 61.0(7) . .
Ir1 Si2 C13 C14 142.2(6) 2_757 .
Ir1 Si2 C13 C15 -58.5(7) . .
Ir1 Si2 C13 C15 22.6(7) 2_757 .
Ir1 Si2 C13 C16 -95.1(7) 2_757 .
Ir1 Si2 C13 C16 -176.2(6) . .
Si1 Ir1 Si2 Ir1 -177.06(7) . 2_757
Si1 Ir1 Si2 C9 67.9(3) . .
Si1 Ir1 Si2 C13 -68.5(3) . .
Si2 Ir1 Si1 C1 72.1(3) 2_757 .
Si2 Ir1 Si1 C1 -111.8(3) . .
Si2 Ir1 Si1 C5 -61.4(3) 2_757 .
Si2 Ir1 Si1 C5 114.7(3) . .
Si2 Ir1 Si2 Ir1 0.0 2_757 2_757
Si2 Ir1 Si2 C9 -115.0(3) 2_757 .
Si2 Ir1 Si2 C13 108.6(3) 2_757 .
C1 Si1 C5 C6 63.5(8) . .
C1 Si1 C5 C7 -58.5(9) . .
C1 Si1 C5 C8 -179.7(8) . .
C5 Si1 C1 C2 -175.5(7) . .
C5 Si1 C1 C3 -56.4(9) . .
C5 Si1 C1 C4 67.4(8) . .
C9 Si2 C13 C14 -75.8(7) . .
C9 Si2 C13 C15 164.7(7) . .
C9 Si2 C13 C16 47.0(8) . .
C13 Si2 C9 C10 174.3(7) . .
C13 Si2 C9 C11 56.3(8) . .
C13 Si2 C9 C12 -65.2(8) . .
